data_7011656
loop_
_publ_author_name
'Bowen, Richard J.'
'Fernandes, Manuel A.'
'Hitchcock, Peter B.'
'Lappert, Michael F.'
'Layh, Marcus'

_publ_section_title
;
 Synthesis and crystal structures of novel 1-aza-2-silacyclobut-3-enes
;
_journal_issue 16
_journal_name_full 'Journal of the Chemical Society, Dalton Transactions'
_journal_page_first 3253
_journal_paper_doi 10.1039/b202629p
_journal_year 2002
_chemical_formula_moiety 'C27 H46 N2 Si4'
_chemical_formula_sum 'C27 H46 N2 Si4'
_chemical_formula_weight 511.02
_chemical_melting_point 190
_chemical_name_systematic
;
1-(2,6-dimethylphenyl)-2,2-bis(trimethylsilyl)-3-(trimethylsilyl-4-
(2,6-dimethylphenyl)amine
;
_space_group_IT_number 14
_symmetry_cell_setting monoclinic
_symmetry_space_group_name_Hall '-P 2yn'
_symmetry_space_group_name_H-M 'P 1 21/n 1'
_atom_sites_solution_hydrogens geom
_atom_sites_solution_primary direct
_atom_sites_solution_secondary difmap
_audit_creation_method SHELXL-97
_cell_angle_alpha 90.00
_cell_angle_beta 98.05(3)
_cell_angle_gamma 90.00
_cell_formula_units_Z 4
_cell_length_a 9.179(2)
_cell_length_b 20.683(7)
_cell_length_c 16.748(7)
_cell_measurement_reflns_used 25
_cell_measurement_temperature 173(2)
_cell_measurement_theta_max 10
_cell_measurement_theta_min 7
_cell_volume 3148.3(18)
_computing_cell_refinement 'Enraf Nonius CAD4'
_computing_data_collection 'Enraf Nonius CAD4'
_computing_molecular_graphics 'Cameron (Watkin and Pearce, 1993)'
_computing_publication_material SHELXL-97
_computing_structure_refinement 'SHELXL-97 (Sheldrick, 1997)'
_computing_structure_solution 'SHELXS-86 (Sheldrick, 1990)'
_diffrn_ambient_temperature 173(2)
_diffrn_measured_fraction_theta_full 0.999
_diffrn_measured_fraction_theta_max 0.999
_diffrn_measurement_device_type 'Enraf Nonius CAD4'
_diffrn_measurement_method \w--2\q
_diffrn_radiation_monochromator graphite
_diffrn_radiation_source 'fine-focus sealed tube'
_diffrn_radiation_type MoK\a
_diffrn_radiation_wavelength 0.71073
_diffrn_reflns_av_R_equivalents 0.0219
_diffrn_reflns_av_sigmaI/netI 0.0648
_diffrn_reflns_limit_h_max 12
_diffrn_reflns_limit_h_min 0
_diffrn_reflns_limit_k_max 27
_diffrn_reflns_limit_k_min 0
_diffrn_reflns_limit_l_max 21
_diffrn_reflns_limit_l_min -22
_diffrn_reflns_number 8019
_diffrn_reflns_theta_full 27.99
_diffrn_reflns_theta_max 27.99
_diffrn_reflns_theta_min 2.32
_diffrn_standards_decay_% 0
_diffrn_standards_interval_time 120
_diffrn_standards_number 2
_exptl_absorpt_coefficient_mu 0.206
_exptl_absorpt_correction_type none
_exptl_crystal_colour colourless
_exptl_crystal_density_diffrn 1.078
_exptl_crystal_density_method 'not measured'
_exptl_crystal_F_000 1112
_exptl_crystal_preparation 'grown from pentane at -20 C'
_exptl_crystal_size_max 0.40
_exptl_crystal_size_mid 0.40
_exptl_crystal_size_min 0.40
_refine_diff_density_max 0.402
_refine_diff_density_min -0.433
_refine_diff_density_rms 0.054
_refine_ls_extinction_method none
_refine_ls_goodness_of_fit_ref 1.023
_refine_ls_hydrogen_treatment mixed
_refine_ls_matrix_type full
_refine_ls_number_parameters 315
_refine_ls_number_reflns 7577
_refine_ls_number_restraints 0
_refine_ls_restrained_S_all 1.023
_refine_ls_R_factor_all 0.0905
_refine_ls_R_factor_gt 0.0549
_refine_ls_shift/su_max 0.000
_refine_ls_shift/su_mean 0.000
_refine_ls_structure_factor_coef Fsqd
_refine_ls_weighting_details 'calc w=1/[\s^2^(Fo^2^)+(0.0483P)^2^+1.7786P] where P=(Fo^2^+2Fc^2^)/3'
_refine_ls_weighting_scheme calc
_refine_ls_wR_factor_gt 0.1220
_refine_ls_wR_factor_ref 0.1395
_reflns_number_gt 5222
_reflns_number_total 7577
_reflns_threshold_expression >2sigma(I)
_cod_data_source_file b202629p.txt
_cod_data_source_block f:\marcus\updates\sep988
_cod_depositor_comments
;
The following automatic conversions were performed:
'_symmetry_cell_setting' value 'Monoclinic' changed to 'monoclinic'
according to '/home/adriana/struct/CIF-dictionaries/cif_core.dic'
dictionary named 'cif_core.dic' version 2.4.1 from 2010-06-29.

Automatic conversion script
Id: cif_fix_enum 1555 2011-01-17 13:19:09Z saulius 
;
_cod_original_sg_symbol_H-M P21/n
_cod_database_code 7011656

loop_
_symmetry_equiv_pos_as_xyz
'x, y, z'
'x+1/2, -y+1/2, z+1/2'
'-x, -y, -z'
'-x-1/2, y-1/2, -z-1/2'

loop_
_atom_site_label
_atom_site_type_symbol
_atom_site_fract_x
_atom_site_fract_y
_atom_site_fract_z
_atom_site_U_iso_or_equiv
_atom_site_adp_type
_atom_site_occupancy
_atom_site_symmetry_multiplicity
_atom_site_calc_flag
_atom_site_refinement_flags
_atom_site_disorder_assembly
_atom_site_disorder_group
Si1 Si 0.08752(7) 0.12123(3) 0.33252(3) 0.02537(14) Uani 1 1 d . . .
Si2 Si -0.08341(8) 0.19648(4) 0.36956(5) 0.0433(2) Uani 1 1 d . . .
Si3 Si 0.26531(8) 0.09401(4) 0.44160(4) 0.0423(2) Uani 1 1 d . . .
Si4 Si 0.25091(7) 0.19686(3) 0.19334(4) 0.03170(16) Uani 1 1 d . . .
N2 N 0.0075(2) 0.05333(9) 0.27579(10) 0.0259(4) Uani 1 1 d . . .
N1 N 0.0500(3) 0.04122(11) 0.14069(12) 0.0371(5) Uani 1 1 d . . .
H1 H 0.004(3) 0.0101(14) 0.1391(17) 0.042(9) Uiso 1 1 d . . .
C1 C 0.0714(2) 0.07600(10) 0.21005(12) 0.0259(5) Uani 1 1 d . . .
C2 C 0.1464(2) 0.13206(11) 0.23194(12) 0.0273(5) Uani 1 1 d . . .
C3 C -0.2240(4) 0.21739(19) 0.2818(3) 0.0857(13) Uani 1 1 d . . .
H3A H -0.1746 0.2287 0.2355 0.129 Uiso 1 1 calc R . .
H3B H -0.2825 0.2542 0.2959 0.129 Uiso 1 1 calc R . .
H3C H -0.2887 0.1802 0.2680 0.129 Uiso 1 1 calc R . .
C4 C 0.0107(5) 0.27453(18) 0.3997(3) 0.1020(16) Uani 1 1 d . . .
H4A H 0.0595 0.2907 0.3552 0.153 Uiso 1 1 calc R . .
H4B H 0.0841 0.2676 0.4473 0.153 Uiso 1 1 calc R . .
H4C H -0.0620 0.3062 0.4123 0.153 Uiso 1 1 calc R . .
C5 C -0.1751(4) 0.16501(19) 0.4534(2) 0.0727(10) Uani 1 1 d . . .
H5A H -0.2203 0.1231 0.4381 0.109 Uiso 1 1 calc R . .
H5B H -0.2512 0.1955 0.4649 0.109 Uiso 1 1 calc R . .
H5C H -0.1022 0.1598 0.5017 0.109 Uiso 1 1 calc R . .
C6 C 0.3101(5) 0.16740(19) 0.50568(19) 0.0917(15) Uani 1 1 d . . .
H6A H 0.2219 0.1818 0.5274 0.138 Uiso 1 1 calc R . .
H6B H 0.3446 0.2020 0.4730 0.138 Uiso 1 1 calc R . .
H6C H 0.3874 0.1568 0.5503 0.138 Uiso 1 1 calc R . .
C7 C 0.4387(4) 0.0658(3) 0.4076(3) 0.1038(18) Uani 1 1 d . . .
H7A H 0.5162 0.0630 0.4541 0.156 Uiso 1 1 calc R . .
H7B H 0.4683 0.0964 0.3682 0.156 Uiso 1 1 calc R . .
H7C H 0.4229 0.0231 0.3826 0.156 Uiso 1 1 calc R . .
C8 C 0.1930(3) 0.03052(13) 0.50495(15) 0.0426(6) Uani 1 1 d . . .
H8A H 0.1634 -0.0075 0.4717 0.064 Uiso 1 1 calc R . .
H8B H 0.1077 0.0475 0.5275 0.064 Uiso 1 1 calc R . .
H8C H 0.2699 0.0183 0.5490 0.064 Uiso 1 1 calc R . .
C9 C 0.3498(3) 0.23772(14) 0.28503(16) 0.0493(7) Uani 1 1 d . . .
H9A H 0.4019 0.2758 0.2687 0.074 Uiso 1 1 calc R . .
H9B H 0.4207 0.2076 0.3142 0.074 Uiso 1 1 calc R . .
H9C H 0.2785 0.2511 0.3202 0.074 Uiso 1 1 calc R . .
C10 C 0.1313(4) 0.25902(15) 0.1361(2) 0.0600(9) Uani 1 1 d . . .
H10A H 0.1922 0.2949 0.1215 0.090 Uiso 1 1 calc R . .
H10B H 0.0600 0.2753 0.1697 0.090 Uiso 1 1 calc R . .
H10C H 0.0787 0.2396 0.0870 0.090 Uiso 1 1 calc R . .
C11 C 0.3907(3) 0.17255(17) 0.12901(19) 0.0581(8) Uani 1 1 d . . .
H11A H 0.4531 0.2097 0.1208 0.087 Uiso 1 1 calc R . .
H11B H 0.3412 0.1574 0.0767 0.087 Uiso 1 1 calc R . .
H11C H 0.4516 0.1377 0.1555 0.087 Uiso 1 1 calc R . .
C12 C -0.0624(3) -0.00714(12) 0.28212(14) 0.0425(7) Uani 1 1 d . . .
C13 C -0.2137(4) -0.01054(19) 0.27082(19) 0.0701(12) Uani 1 1 d . . .
C14 C -0.2801(7) -0.0701(3) 0.2822(3) 0.138(3) Uani 1 1 d . . .
H14 H -0.3844 -0.0730 0.2756 0.166 Uiso 1 1 calc R . .
C15 C -0.1999(13) -0.1229(3) 0.3020(4) 0.195(6) Uani 1 1 d . . .
H15 H -0.2478 -0.1627 0.3097 0.234 Uiso 1 1 calc R . .
C16 C -0.0519(10) -0.12071(19) 0.3113(3) 0.145(3) Uani 1 1 d . . .
H16 H 0.0027 -0.1591 0.3254 0.173 Uiso 1 1 calc R . .
C17 C 0.0244(6) -0.06245(14) 0.30048(17) 0.0821(15) Uani 1 1 d . . .
C18 C -0.3040(4) 0.0474(3) 0.2480(3) 0.0923(15) Uani 1 1 d . . .
H18A H -0.3041 0.0752 0.2953 0.138 Uiso 1 1 calc R . .
H18B H -0.4050 0.0342 0.2279 0.138 Uiso 1 1 calc R . .
H18C H -0.2627 0.0711 0.2058 0.138 Uiso 1 1 calc R . .
C19 C 0.1875(7) -0.0604(2) 0.3064(2) 0.118(2) Uani 1 1 d . . .
H19A H 0.2187 -0.0166 0.2943 0.177 Uiso 1 1 calc R . .
H19B H 0.2199 -0.0909 0.2677 0.177 Uiso 1 1 calc R . .
H19C H 0.2313 -0.0724 0.3612 0.177 Uiso 1 1 calc R . .
C20 C 0.0862(3) 0.06347(12) 0.06553(13) 0.0342(5) Uani 1 1 d . . .
C21 C -0.0050(3) 0.10805(13) 0.02166(15) 0.0424(6) Uani 1 1 d . . .
C22 C 0.0318(4) 0.12729(16) -0.05280(16) 0.0614(9) Uani 1 1 d . . .
H22 H -0.0274 0.1585 -0.0838 0.074 Uiso 1 1 calc R . .
C23 C 0.1511(4) 0.10213(19) -0.08183(18) 0.0697(11) Uani 1 1 d . . .
H23 H 0.1734 0.1156 -0.1330 0.084 Uiso 1 1 calc R . .
C24 C 0.2388(4) 0.05770(19) -0.03804(19) 0.0655(10) Uani 1 1 d . . .
H24 H 0.3211 0.0402 -0.0592 0.079 Uiso 1 1 calc R . .
C25 C 0.2085(3) 0.03780(15) 0.03753(16) 0.0471(7) Uani 1 1 d . . .
C26 C -0.1380(4) 0.13338(15) 0.0526(2) 0.0579(8) Uani 1 1 d . . .
H26A H -0.1882 0.1644 0.0139 0.087 Uiso 1 1 calc R . .
H26B H -0.1087 0.1549 0.1045 0.087 Uiso 1 1 calc R . .
H26C H -0.2046 0.0975 0.0599 0.087 Uiso 1 1 calc R . .
C27 C 0.3069(4) -0.00970(18) 0.0873(2) 0.0721(10) Uani 1 1 d . . .
H27A H 0.3886 -0.0217 0.0584 0.108 Uiso 1 1 calc R . .
H27B H 0.2503 -0.0484 0.0970 0.108 Uiso 1 1 calc R . .
H27C H 0.3460 0.0101 0.1391 0.108 Uiso 1 1 calc R . .

loop_
_atom_site_aniso_label
_atom_site_aniso_U_11
_atom_site_aniso_U_22
_atom_site_aniso_U_33
_atom_site_aniso_U_23
_atom_site_aniso_U_13
_atom_site_aniso_U_12
Si1 0.0264(3) 0.0282(3) 0.0216(3) -0.0020(2) 0.0035(2) -0.0015(2)
Si2 0.0410(4) 0.0338(4) 0.0586(5) -0.0119(3) 0.0189(3) 0.0007(3)
Si3 0.0301(4) 0.0678(5) 0.0271(3) 0.0142(3) -0.0023(3) -0.0134(3)
Si4 0.0334(3) 0.0360(4) 0.0252(3) 0.0052(3) 0.0027(2) -0.0076(3)
N2 0.0330(10) 0.0257(9) 0.0198(8) -0.0012(7) 0.0063(7) -0.0030(8)
N1 0.0594(14) 0.0319(11) 0.0215(9) -0.0026(8) 0.0108(9) -0.0117(11)
C1 0.0299(11) 0.0276(11) 0.0201(10) 0.0029(8) 0.0032(8) 0.0055(9)
C2 0.0299(11) 0.0308(12) 0.0210(10) 0.0020(8) 0.0035(8) -0.0011(9)
C3 0.080(3) 0.075(3) 0.103(3) 0.028(2) 0.017(2) 0.042(2)
C4 0.089(3) 0.055(2) 0.173(5) -0.056(3) 0.054(3) -0.016(2)
C5 0.066(2) 0.090(3) 0.070(2) -0.002(2) 0.0375(18) 0.012(2)
C6 0.130(4) 0.098(3) 0.0384(17) 0.0112(18) -0.019(2) -0.075(3)
C7 0.0329(17) 0.174(5) 0.109(3) 0.082(3) 0.0245(19) 0.029(2)
C8 0.0447(15) 0.0536(17) 0.0295(12) 0.0065(12) 0.0048(11) -0.0068(13)
C9 0.0556(17) 0.0559(18) 0.0362(14) 0.0004(12) 0.0054(12) -0.0277(14)
C10 0.0622(19) 0.0439(17) 0.070(2) 0.0238(15) -0.0052(16) -0.0104(15)
C11 0.0551(18) 0.071(2) 0.0539(18) -0.0078(16) 0.0261(15) -0.0212(16)
C12 0.084(2) 0.0257(12) 0.0211(11) -0.0036(9) 0.0202(12) -0.0119(13)
C13 0.088(3) 0.086(3) 0.0462(17) -0.0329(17) 0.0430(18) -0.060(2)
C14 0.220(6) 0.142(5) 0.077(3) -0.077(3) 0.106(4) -0.143(5)
C15 0.443(15) 0.095(4) 0.079(4) -0.064(3) 0.151(7) -0.157(7)
C16 0.380(11) 0.0236(18) 0.044(2) -0.0005(15) 0.079(5) 0.002(4)
C17 0.199(5) 0.0279(15) 0.0243(14) -0.0017(11) 0.032(2) 0.017(2)
C18 0.0378(18) 0.155(4) 0.086(3) -0.045(3) 0.0134(18) -0.022(2)
C19 0.196(6) 0.098(3) 0.055(2) -0.003(2) 0.002(3) 0.106(4)
C20 0.0432(14) 0.0407(13) 0.0191(10) -0.0038(9) 0.0061(9) -0.0114(11)
C21 0.0536(16) 0.0439(15) 0.0280(12) 0.0015(11) 0.0001(11) -0.0126(13)
C22 0.093(3) 0.060(2) 0.0290(14) 0.0091(13) -0.0009(15) -0.0263(18)
C23 0.098(3) 0.087(3) 0.0267(14) -0.0077(16) 0.0205(17) -0.050(2)
C24 0.066(2) 0.088(3) 0.0479(18) -0.0336(18) 0.0302(16) -0.0355(19)
C25 0.0437(15) 0.0613(19) 0.0369(14) -0.0151(13) 0.0073(12) -0.0144(13)
C26 0.0599(19) 0.0501(18) 0.0608(19) 0.0030(15) -0.0016(15) 0.0048(15)
C27 0.052(2) 0.084(3) 0.078(2) -0.024(2) 0.0003(17) 0.0095(18)

loop_
_atom_type_symbol
_atom_type_description
_atom_type_scat_dispersion_real
_atom_type_scat_dispersion_imag
_atom_type_scat_source
C C 0.0033 0.0016 'International Tables Vol C Tables 4.2.6.8 and 6.1.1.4'
H H 0.0000 0.0000 'International Tables Vol C Tables 4.2.6.8 and 6.1.1.4'
N N 0.0061 0.0033 'International Tables Vol C Tables 4.2.6.8 and 6.1.1.4'
Si Si 0.0817 0.0704 'International Tables Vol C Tables 4.2.6.8 and 6.1.1.4'

loop_
_geom_angle_atom_site_label_1
_geom_angle_atom_site_label_2
_geom_angle_atom_site_label_3
_geom_angle
_geom_angle_site_symmetry_1
_geom_angle_site_symmetry_3
_geom_angle_publ_flag
N2 Si1 C2 76.30(9) . . ?
N2 Si1 C1 38.61(8) . . ?
C2 Si1 C1 37.69(9) . . ?
N2 Si1 Si3 114.46(7) . . ?
C2 Si1 Si3 118.56(8) . . ?
C1 Si1 Si3 124.30(7) . . ?
N2 Si1 Si2 114.74(7) . . ?
C2 Si1 Si2 116.71(8) . . ?
C1 Si1 Si2 123.80(7) . . ?
Si3 Si1 Si2 111.76(4) . . ?
C5 Si2 C3 109.94(19) . . ?
C5 Si2 C4 109.9(2) . . ?
C3 Si2 C4 104.8(2) . . ?
C5 Si2 Si1 110.94(12) . . ?
C3 Si2 Si1 111.02(13) . . ?
C4 Si2 Si1 110.03(13) . . ?
C7 Si3 C8 109.94(17) . . ?
C7 Si3 C6 107.6(2) . . ?
C8 Si3 C6 108.16(14) . . ?
C7 Si3 Si1 111.70(13) . . ?
C8 Si3 Si1 110.36(9) . . ?
C6 Si3 Si1 109.01(14) . . ?
C2 Si4 C11 116.64(13) . . ?
C2 Si4 C10 112.86(12) . . ?
C11 Si4 C10 107.05(16) . . ?
C2 Si4 C9 105.09(11) . . ?
C11 Si4 C9 107.65(14) . . ?
C10 Si4 C9 107.05(15) . . ?
C1 N2 C12 126.81(18) . . ?
C1 N2 Si1 88.21(13) . . ?
C12 N2 Si1 143.87(15) . . ?
C1 N1 C20 124.2(2) . . ?
C1 N1 H1 119(2) . . ?
C20 N1 H1 116(2) . . ?
N1 C1 C2 133.1(2) . . ?
N1 C1 N2 118.0(2) . . ?
C2 C1 N2 108.85(18) . . ?
N1 C1 Si1 171.18(18) . . ?
C2 C1 Si1 55.68(11) . . ?
N2 C1 Si1 53.18(10) . . ?
C1 C2 Si4 142.93(17) . . ?
C1 C2 Si1 86.63(14) . . ?
Si4 C2 Si1 130.36(13) . . ?
Si2 C3 H3A 109.5 . . ?
Si2 C3 H3B 109.5 . . ?
H3A C3 H3B 109.5 . . ?
Si2 C3 H3C 109.5 . . ?
H3A C3 H3C 109.5 . . ?
H3B C3 H3C 109.5 . . ?
Si2 C4 H4A 109.5 . . ?
Si2 C4 H4B 109.5 . . ?
H4A C4 H4B 109.5 . . ?
Si2 C4 H4C 109.5 . . ?
H4A C4 H4C 109.5 . . ?
H4B C4 H4C 109.5 . . ?
Si2 C5 H5A 109.5 . . ?
Si2 C5 H5B 109.5 . . ?
H5A C5 H5B 109.5 . . ?
Si2 C5 H5C 109.5 . . ?
H5A C5 H5C 109.5 . . ?
H5B C5 H5C 109.5 . . ?
Si3 C6 H6A 109.5 . . ?
Si3 C6 H6B 109.5 . . ?
H6A C6 H6B 109.5 . . ?
Si3 C6 H6C 109.5 . . ?
H6A C6 H6C 109.5 . . ?
H6B C6 H6C 109.5 . . ?
Si3 C7 H7A 109.5 . . ?
Si3 C7 H7B 109.5 . . ?
H7A C7 H7B 109.5 . . ?
Si3 C7 H7C 109.5 . . ?
H7A C7 H7C 109.5 . . ?
H7B C7 H7C 109.5 . . ?
Si3 C8 H8A 109.5 . . ?
Si3 C8 H8B 109.5 . . ?
H8A C8 H8B 109.5 . . ?
Si3 C8 H8C 109.5 . . ?
H8A C8 H8C 109.5 . . ?
H8B C8 H8C 109.5 . . ?
Si4 C9 H9A 109.5 . . ?
Si4 C9 H9B 109.5 . . ?
H9A C9 H9B 109.5 . . ?
Si4 C9 H9C 109.5 . . ?
H9A C9 H9C 109.5 . . ?
H9B C9 H9C 109.5 . . ?
Si4 C10 H10A 109.5 . . ?
Si4 C10 H10B 109.5 . . ?
H10A C10 H10B 109.5 . . ?
Si4 C10 H10C 109.5 . . ?
H10A C10 H10C 109.5 . . ?
H10B C10 H10C 109.5 . . ?
Si4 C11 H11A 109.5 . . ?
Si4 C11 H11B 109.5 . . ?
H11A C11 H11B 109.5 . . ?
Si4 C11 H11C 109.5 . . ?
H11A C11 H11C 109.5 . . ?
H11B C11 H11C 109.5 . . ?
C13 C12 C17 121.3(3) . . ?
C13 C12 N2 119.6(3) . . ?
C17 C12 N2 119.2(3) . . ?
C12 C13 C14 118.5(5) . . ?
C12 C13 C18 120.9(3) . . ?
C14 C13 C18 120.6(5) . . ?
C15 C14 C13 121.3(6) . . ?
C15 C14 H14 119.4 . . ?
C13 C14 H14 119.4 . . ?
C14 C15 C16 120.9(5) . . ?
C14 C15 H15 119.5 . . ?
C16 C15 H15 119.5 . . ?
C15 C16 C17 121.5(6) . . ?
C15 C16 H16 119.2 . . ?
C17 C16 H16 119.2 . . ?
C12 C17 C16 116.5(5) . . ?
C12 C17 C19 121.8(3) . . ?
C16 C17 C19 121.7(5) . . ?
C13 C18 H18A 109.5 . . ?
C13 C18 H18B 109.5 . . ?
H18A C18 H18B 109.5 . . ?
C13 C18 H18C 109.5 . . ?
H18A C18 H18C 109.5 . . ?
H18B C18 H18C 109.5 . . ?
C17 C19 H19A 109.5 . . ?
C17 C19 H19B 109.5 . . ?
H19A C19 H19B 109.5 . . ?
C17 C19 H19C 109.5 . . ?
H19A C19 H19C 109.5 . . ?
H19B C19 H19C 109.5 . . ?
C25 C20 C21 122.4(2) . . ?
C25 C20 N1 118.5(2) . . ?
C21 C20 N1 119.1(2) . . ?
C20 C21 C22 117.4(3) . . ?
C20 C21 C26 120.9(2) . . ?
C22 C21 C26 121.7(3) . . ?
C23 C22 C21 121.2(3) . . ?
C23 C22 H22 119.4 . . ?
C21 C22 H22 119.4 . . ?
C22 C23 C24 120.5(3) . . ?
C22 C23 H23 119.7 . . ?
C24 C23 H23 119.7 . . ?
C23 C24 C25 120.5(3) . . ?
C23 C24 H24 119.7 . . ?
C25 C24 H24 119.7 . . ?
C20 C25 C24 118.0(3) . . ?
C20 C25 C27 121.1(3) . . ?
C24 C25 C27 121.0(3) . . ?
C21 C26 H26A 109.5 . . ?
C21 C26 H26B 109.5 . . ?
H26A C26 H26B 109.5 . . ?
C21 C26 H26C 109.5 . . ?
H26A C26 H26C 109.5 . . ?
H26B C26 H26C 109.5 . . ?
C25 C27 H27A 109.5 . . ?
C25 C27 H27B 109.5 . . ?
H27A C27 H27B 109.5 . . ?
C25 C27 H27C 109.5 . . ?
H27A C27 H27C 109.5 . . ?
H27B C27 H27C 109.5 . . ?

loop_
_geom_bond_atom_site_label_1
_geom_bond_atom_site_label_2
_geom_bond_distance
_geom_bond_site_symmetry_2
_geom_bond_publ_flag
Si1 N2 1.7942(19) . ?
Si1 C2 1.853(2) . ?
Si1 C1 2.240(2) . ?
Si1 Si3 2.3415(12) . ?
Si1 Si2 2.3541(10) . ?
Si2 C5 1.854(3) . ?
Si2 C3 1.865(4) . ?
Si2 C4 1.867(4) . ?
Si3 C7 1.857(4) . ?
Si3 C8 1.868(3) . ?
Si3 C6 1.871(4) . ?
Si4 C2 1.819(2) . ?
Si4 C11 1.857(3) . ?
Si4 C10 1.866(3) . ?
Si4 C9 1.872(3) . ?
N2 C1 1.399(3) . ?
N2 C12 1.416(3) . ?
N1 C1 1.357(3) . ?
N1 C20 1.423(3) . ?
N1 H1 0.77(3) . ?
C1 C2 1.372(3) . ?
C3 H3A 0.9800 . ?
C3 H3B 0.9800 . ?
C3 H3C 0.9800 . ?
C4 H4A 0.9800 . ?
C4 H4B 0.9800 . ?
C4 H4C 0.9800 . ?
C5 H5A 0.9800 . ?
C5 H5B 0.9800 . ?
C5 H5C 0.9800 . ?
C6 H6A 0.9800 . ?
C6 H6B 0.9800 . ?
C6 H6C 0.9800 . ?
C7 H7A 0.9800 . ?
C7 H7B 0.9800 . ?
C7 H7C 0.9800 . ?
C8 H8A 0.9800 . ?
C8 H8B 0.9800 . ?
C8 H8C 0.9800 . ?
C9 H9A 0.9800 . ?
C9 H9B 0.9800 . ?
C9 H9C 0.9800 . ?
C10 H10A 0.9800 . ?
C10 H10B 0.9800 . ?
C10 H10C 0.9800 . ?
C11 H11A 0.9800 . ?
C11 H11B 0.9800 . ?
C11 H11C 0.9800 . ?
C12 C13 1.376(5) . ?
C12 C17 1.403(5) . ?
C13 C14 1.400(5) . ?
C13 C18 1.476(6) . ?
C14 C15 1.333(12) . ?
C14 H14 0.9500 . ?
C15 C16 1.346(12) . ?
C15 H15 0.9500 . ?
C16 C17 1.418(7) . ?
C16 H16 0.9500 . ?
C17 C19 1.487(7) . ?
C18 H18A 0.9800 . ?
C18 H18B 0.9800 . ?
C18 H18C 0.9800 . ?
C19 H19A 0.9800 . ?
C19 H19B 0.9800 . ?
C19 H19C 0.9800 . ?
C20 C25 1.381(4) . ?
C20 C21 1.385(4) . ?
C21 C22 1.395(4) . ?
C21 C26 1.487(4) . ?
C22 C23 1.362(5) . ?
C22 H22 0.9500 . ?
C23 C24 1.366(5) . ?
C23 H23 0.9500 . ?
C24 C25 1.396(4) . ?
C24 H24 0.9500 . ?
C25 C27 1.505(5) . ?
C26 H26A 0.9800 . ?
C26 H26B 0.9800 . ?
C26 H26C 0.9800 . ?
C27 H27A 0.9800 . ?
C27 H27B 0.9800 . ?
C27 H27C 0.9800 . ?

loop_
_geom_torsion_atom_site_label_1
_geom_torsion_atom_site_label_2
_geom_torsion_atom_site_label_3
_geom_torsion_atom_site_label_4
_geom_torsion
_geom_torsion_site_symmetry_1
_geom_torsion_site_symmetry_2
_geom_torsion_site_symmetry_3
_geom_torsion_site_symmetry_4
_geom_torsion_publ_flag
N2 Si1 Si2 C5 75.06(16) . . . . ?
C2 Si1 Si2 C5 161.62(16) . . . . ?
C1 Si1 Si2 C5 118.43(16) . . . . ?
Si3 Si1 Si2 C5 -57.38(15) . . . . ?
N2 Si1 Si2 C3 -47.51(17) . . . . ?
C2 Si1 Si2 C3 39.05(17) . . . . ?
C1 Si1 Si2 C3 -4.14(17) . . . . ?
Si3 Si1 Si2 C3 -179.95(15) . . . . ?
N2 Si1 Si2 C4 -163.1(2) . . . . ?
C2 Si1 Si2 C4 -76.5(2) . . . . ?
C1 Si1 Si2 C4 -119.7(2) . . . . ?
Si3 Si1 Si2 C4 64.50(19) . . . . ?
N2 Si1 Si3 C7 72.34(19) . . . . ?
C2 Si1 Si3 C7 -14.9(2) . . . . ?
C1 Si1 Si3 C7 29.1(2) . . . . ?
Si2 Si1 Si3 C7 -155.08(18) . . . . ?
N2 Si1 Si3 C8 -50.29(12) . . . . ?
C2 Si1 Si3 C8 -137.50(13) . . . . ?
C1 Si1 Si3 C8 -93.50(13) . . . . ?
Si2 Si1 Si3 C8 82.29(11) . . . . ?
N2 Si1 Si3 C6 -168.93(15) . . . . ?
C2 Si1 Si3 C6 103.85(16) . . . . ?
C1 Si1 Si3 C6 147.86(15) . . . . ?
Si2 Si1 Si3 C6 -36.36(14) . . . . ?
C2 Si1 N2 C1 0.46(13) . . . . ?
Si3 Si1 N2 C1 -114.99(11) . . . . ?
Si2 Si1 N2 C1 113.86(12) . . . . ?
C2 Si1 N2 C12 167.3(3) . . . . ?
C1 Si1 N2 C12 166.8(4) . . . . ?
Si3 Si1 N2 C12 51.8(3) . . . . ?
Si2 Si1 N2 C12 -79.3(3) . . . . ?
C20 N1 C1 C2 -11.1(4) . . . . ?
C20 N1 C1 N2 168.9(2) . . . . ?
C20 N1 C1 Si1 172.4(10) . . . . ?
C12 N2 C1 N1 9.0(3) . . . . ?
Si1 N2 C1 N1 179.33(19) . . . . ?
C12 N2 C1 C2 -171.0(2) . . . . ?
Si1 N2 C1 C2 -0.64(18) . . . . ?
C12 N2 C1 Si1 -170.3(3) . . . . ?
N2 Si1 C1 N1 -3.8(11) . . . . ?
C2 Si1 C1 N1 176.9(12) . . . . ?
Si3 Si1 C1 N1 83.2(12) . . . . ?
Si2 Si1 C1 N1 -92.1(12) . . . . ?
N2 Si1 C1 C2 179.3(2) . . . . ?
Si3 Si1 C1 C2 -93.65(14) . . . . ?
Si2 Si1 C1 C2 91.06(14) . . . . ?
C2 Si1 C1 N2 -179.3(2) . . . . ?
Si3 Si1 C1 N2 87.08(13) . . . . ?
Si2 Si1 C1 N2 -88.21(13) . . . . ?
N1 C1 C2 Si4 4.2(5) . . . . ?
N2 C1 C2 Si4 -175.8(2) . . . . ?
Si1 C1 C2 Si4 -176.5(3) . . . . ?
N1 C1 C2 Si1 -179.3(3) . . . . ?
N2 C1 C2 Si1 0.62(17) . . . . ?
C11 Si4 C2 C1 -45.2(3) . . . . ?
C10 Si4 C2 C1 79.4(3) . . . . ?
C9 Si4 C2 C1 -164.3(3) . . . . ?
C11 Si4 C2 Si1 139.46(18) . . . . ?
C10 Si4 C2 Si1 -96.0(2) . . . . ?
C9 Si4 C2 Si1 20.3(2) . . . . ?
N2 Si1 C2 C1 -0.47(13) . . . . ?
Si3 Si1 C2 C1 110.17(13) . . . . ?
Si2 Si1 C2 C1 -111.54(13) . . . . ?
N2 Si1 C2 Si4 176.72(18) . . . . ?
C1 Si1 C2 Si4 177.2(3) . . . . ?
Si3 Si1 C2 Si4 -72.63(17) . . . . ?
Si2 Si1 C2 Si4 65.66(17) . . . . ?
C1 N2 C12 C13 -101.5(3) . . . . ?
Si1 N2 C12 C13 95.0(3) . . . . ?
C1 N2 C12 C17 79.0(3) . . . . ?
Si1 N2 C12 C17 -84.5(3) . . . . ?
C17 C12 C13 C14 3.3(4) . . . . ?
N2 C12 C13 C14 -176.2(2) . . . . ?
C17 C12 C13 C18 -177.3(3) . . . . ?
N2 C12 C13 C18 3.2(4) . . . . ?
C12 C13 C14 C15 -1.2(6) . . . . ?
C18 C13 C14 C15 179.4(4) . . . . ?
C13 C14 C15 C16 -0.5(8) . . . . ?
C14 C15 C16 C17 0.1(8) . . . . ?
C13 C12 C17 C16 -3.6(4) . . . . ?
N2 C12 C17 C16 175.9(3) . . . . ?
C13 C12 C17 C19 175.1(3) . . . . ?
N2 C12 C17 C19 -5.4(4) . . . . ?
C15 C16 C17 C12 1.9(6) . . . . ?
C15 C16 C17 C19 -176.8(4) . . . . ?
C1 N1 C20 C25 105.9(3) . . . . ?
C1 N1 C20 C21 -76.6(3) . . . . ?
C25 C20 C21 C22 -0.8(4) . . . . ?
N1 C20 C21 C22 -178.2(2) . . . . ?
C25 C20 C21 C26 178.3(3) . . . . ?
N1 C20 C21 C26 0.9(4) . . . . ?
C20 C21 C22 C23 1.3(4) . . . . ?
C26 C21 C22 C23 -177.7(3) . . . . ?
C21 C22 C23 C24 -0.7(5) . . . . ?
C22 C23 C24 C25 -0.6(5) . . . . ?
C21 C20 C25 C24 -0.5(4) . . . . ?
N1 C20 C25 C24 177.0(2) . . . . ?
C21 C20 C25 C27 178.9(3) . . . . ?
N1 C20 C25 C27 -3.7(4) . . . . ?
C23 C24 C25 C20 1.2(4) . . . . ?
C23 C24 C25 C27 -178.2(3) . . . . ?

loop_
_cod_related_entry_id
_cod_related_entry_database
_cod_related_entry_code
1 ChemSpider 21146810
